data_2218763
loop_
_publ_author_name
'Tyrrell, Andrew J.'
'Feast, George C.'
'Robertson, Jeremy'

_publ_section_title (1<i>RS</i>,4<i>SR</i>)-3-Dichloromethylene-1,4-dimethyl-2-oxabicyclo[2.2.2]oct-5-ene
_journal_coeditor_code LH2637
_journal_issue 7
_journal_name_full 'Acta Crystallographica Section E'
_journal_page_first o1261
_journal_paper_doi 10.1107/S1600536808017248
_journal_volume 64
_journal_year 2008
_chemical_formula_iupac 'C10 H12 Cl2 O1'
_chemical_formula_moiety 'C10 H12 Cl2 O1'
_chemical_formula_sum 'C10 H12 Cl2 O'
_chemical_formula_weight 219.11
_chemical_name_systematic
;
(1<i>RS</i>,4<i>SR</i>)-3-Dichloromethylene-1,4-dimethyl-2-
oxabicyclo[2.2.2]oct-5-ene
;
_space_group_IT_number 14
_symmetry_cell_setting monoclinic
_symmetry_space_group_name_Hall '-P 2ybc'
_symmetry_space_group_name_H-M 'P 1 21/c 1'
_atom_sites_solution_hydrogens geom
_atom_sites_solution_primary direct
_audit_creation_method CRYSTALS_ver_12.85
_cell_angle_alpha 90
_cell_angle_beta 92.7347(11)
_cell_angle_gamma 90
_cell_formula_units_Z 4
_cell_length_a 9.33650(10)
_cell_length_b 9.6327(2)
_cell_length_c 11.4259(2)
_cell_measurement_reflns_used 15784
_cell_measurement_temperature 150
_cell_measurement_theta_max 27
_cell_measurement_theta_min 5
_cell_volume 1026.43(3)
_computing_cell_refinement 'DENZO/SCALEPACK (Otwinowski & Minor, 1997)'
_computing_data_collection 'COLLECT (Nonius, 2001)'
_computing_data_reduction 'G\"orbitz (1999) and DENZO/SCALEPACK (Otwinowski & Minor, 1997)'
_computing_molecular_graphics 'CAMERON (Watkin <i>et al.</i>,  1996)'
_computing_publication_material 'CRYSTALS (Betteridge <i>et al.</i>,  2003)'
_computing_structure_refinement 'CRYSTALS (Betteridge <i>et al.</i>,  2003)'
_computing_structure_solution 'SIR92 (Altomare <i>et al.</i>,  1994)'
_diffrn_ambient_temperature 150
_diffrn_measured_fraction_theta_full 0.990
_diffrn_measured_fraction_theta_max 0.988
_diffrn_measurement_device_type 'Nonius KappaCCD'
_diffrn_measurement_method \w
_diffrn_radiation_monochromator graphite
_diffrn_radiation_type 'Mo K\a'
_diffrn_radiation_wavelength 0.71073
_diffrn_reflns_av_R_equivalents 0.021
_diffrn_reflns_limit_h_max 12
_diffrn_reflns_limit_h_min -12
_diffrn_reflns_limit_k_max 12
_diffrn_reflns_limit_k_min -12
_diffrn_reflns_limit_l_max 14
_diffrn_reflns_limit_l_min -14
_diffrn_reflns_number 4320
_diffrn_reflns_theta_full 26.617
_diffrn_reflns_theta_max 27.441
_diffrn_reflns_theta_min 5.103
_diffrn_standards_number 0
_exptl_absorpt_coefficient_mu 0.589
_exptl_absorpt_correction_T_max 0.90
_exptl_absorpt_correction_T_min 0.83
_exptl_absorpt_correction_type multi-scan
_exptl_absorpt_process_details '(DENZO/SCALEPACK; Otwinowski & Minor, 1997)'
_exptl_crystal_colour colourless
_exptl_crystal_density_diffrn 1.418
_exptl_crystal_density_method 'not measured'
_exptl_crystal_description prism
_exptl_crystal_F_000 456
_exptl_crystal_size_max 0.44
_exptl_crystal_size_mid 0.32
_exptl_crystal_size_min 0.18
_refine_diff_density_max 0.36
_refine_diff_density_min -0.38
_refine_ls_extinction_method None
_refine_ls_goodness_of_fit_ref 1.0139
_refine_ls_hydrogen_treatment constr
_refine_ls_matrix_type full
_refine_ls_number_parameters 118
_refine_ls_number_reflns 2321
_refine_ls_number_restraints 2
_refine_ls_R_factor_all 0.0384
_refine_ls_R_factor_gt 0.0342
_refine_ls_shift/su_max 0.000626
_refine_ls_structure_factor_coef Fsqd
_refine_ls_weighting_details
;
Method = Modified Sheldrick w=1/[\s^2^(F^2^) + (0.05P)^2^ + 0.71P],
where P=[max(Fo^2^,0) + 2Fc^2^]/3
;
_refine_ls_weighting_scheme calc
_refine_ls_wR_factor_all 0.0927
_refine_ls_wR_factor_gt 0.0905
_refine_ls_wR_factor_ref 0.0927
_reflns_number_gt 2094
_reflns_number_total 2321
_reflns_threshold_expression I>2\s(I)
_cod_data_source_file lh2637.cif
_cod_data_source_block I
_cod_depositor_comments
;
The following automatic conversions were performed:
'_symmetry_cell_setting' value 'Monoclinic' changed to 'monoclinic'
according to '/home/saulius/struct/CIF-dictionaries/cif_core.dic'
dictionary named 'cif_core.dic' version 2.4.1 from 2010-06-29.

Automatic conversion script
Id: cif_fix_enum 1527 2010-12-29 10:47:43Z saulius 

The following automatic conversions were performed:

'_symmetry_cell_setting' value 'Monoclinic' changed to 'monoclinic'
according to /home/saulius/struct/CIF-dictionaries/cif_core.dic
dictionary named 'cif_core.dic' version 2.4.1 from 2010-06-29.

Automatic conversion script
Id: cif_fix_values 1715 2011-07-08 13:25:40Z adriana 
;
_cod_original_sg_symbol_H-M 'P 21/c'
_cod_original_formula_sum 'C10 H12 Cl2 O1'
_cod_database_code 2218763
_cod_database_fobs_code 2218763

loop_
_symmetry_equiv_pos_as_xyz
x,y,z
-x,-y,-z
-x,y+1/2,-z+1/2
x,-y+1/2,z+1/2

loop_
_atom_site_type_symbol
_atom_site_label
_atom_site_fract_x
_atom_site_fract_y
_atom_site_fract_z
_atom_site_U_iso_or_equiv
_atom_site_adp_type
_atom_site_occupancy
C C1 0.02322(16) 0.72676(17) 0.56170(14) 0.0234 Uani 1.0000
O O2 0.12271(11) 0.62312(12) 0.61475(10) 0.0217 Uani 1.0000
C C3 0.26458(15) 0.64956(16) 0.59821(13) 0.0192 Uani 1.0000
C C4 0.28716(17) 0.77747(17) 0.52291(14) 0.0230 Uani 1.0000
C C5 0.21390(19) 0.89526(18) 0.58719(15) 0.0293 Uani 1.0000
C C6 0.07027(19) 0.86685(17) 0.60962(15) 0.0274 Uani 1.0000
C C7 0.04601(18) 0.72396(18) 0.43089(14) 0.0280 Uani 1.0000
C C8 0.19575(18) 0.75082(18) 0.40893(14) 0.0267 Uani 1.0000
C C9 -0.12456(17) 0.6806(2) 0.59357(17) 0.0326 Uani 1.0000
C C10 0.44060(19) 0.8143(2) 0.49372(17) 0.0339 Uani 1.0000
C C11 0.35800(16) 0.56064(17) 0.64983(14) 0.0215 Uani 1.0000
Cl Cl12 0.29697(4) 0.42007(4) 0.72783(4) 0.0295 Uani 1.0000
Cl Cl13 0.54194(4) 0.56859(5) 0.64989(4) 0.0320 Uani 1.0000
H H51 0.2631 0.9775 0.6123 0.0403 Uiso 1.0000
H H61 0.0073 0.9265 0.6509 0.0362 Uiso 1.0000
H H71 -0.0214 0.7925 0.3907 0.0397 Uiso 1.0000
H H72 0.0158 0.6344 0.3998 0.0386 Uiso 1.0000
H H81 0.1990 0.8293 0.3587 0.0379 Uiso 1.0000
H H82 0.2347 0.6712 0.3675 0.0381 Uiso 1.0000
H H91 -0.1917 0.7492 0.5652 0.0477 Uiso 1.0000
H H92 -0.1261 0.6724 0.6804 0.0498 Uiso 1.0000
H H93 -0.1529 0.5941 0.5590 0.0483 Uiso 1.0000
H H101 0.4319 0.8976 0.4440 0.0529 Uiso 1.0000
H H102 0.5032 0.8374 0.5608 0.0543 Uiso 1.0000
H H103 0.4864 0.7409 0.4472 0.0531 Uiso 1.0000

loop_
_atom_site_aniso_label
_atom_site_aniso_U_11
_atom_site_aniso_U_22
_atom_site_aniso_U_33
_atom_site_aniso_U_12
_atom_site_aniso_U_13
_atom_site_aniso_U_23
C1 0.0213(7) 0.0229(7) 0.0254(8) 0.0045(6) -0.0044(6) -0.0009(6)
O2 0.0175(5) 0.0225(6) 0.0251(5) 0.0016(4) 0.0005(4) 0.0041(4)
C3 0.0188(7) 0.0205(7) 0.0183(7) -0.0023(5) 0.0005(5) -0.0019(6)
C4 0.0257(7) 0.0220(7) 0.0209(7) -0.0043(6) -0.0022(5) 0.0018(6)
C5 0.0373(8) 0.0221(8) 0.0275(8) 0.0009(7) -0.0073(7) -0.0031(7)
C6 0.0339(8) 0.0229(8) 0.0251(8) 0.0055(7) -0.0030(6) -0.0032(6)
C7 0.0347(8) 0.0264(8) 0.0223(8) 0.0014(7) -0.0067(6) -0.0013(6)
C8 0.0352(8) 0.0268(8) 0.0178(7) -0.0025(7) -0.0026(6) 0.0010(6)
C9 0.0212(8) 0.0328(9) 0.0435(10) 0.0028(7) -0.0005(7) -0.0031(8)
C10 0.0309(9) 0.0345(10) 0.0360(9) -0.0126(7) -0.0013(7) 0.0072(8)
C11 0.0189(7) 0.0234(7) 0.0222(7) -0.0011(6) 0.0001(5) 0.0004(6)
Cl12 0.0292(2) 0.0261(2) 0.0329(2) -0.00012(15) -0.00257(16) 0.01006(16)
Cl13 0.0183(2) 0.0372(3) 0.0401(3) 0.00107(15) -0.00273(16) 0.00256(18)

loop_
_atom_type_symbol
_atom_type_scat_dispersion_real
_atom_type_scat_dispersion_imag
_atom_type_scat_source
C 0.0033 0.0016 'International Tables Vol C 4.2.6.8 and 6.1.1.4'
H 0.0000 0.0000 'International Tables Vol C 4.2.6.8 and 6.1.1.4'
O 0.0106 0.0060 'International Tables Vol C 4.2.6.8 and 6.1.1.4'
Cl 0.1484 0.1585 'International Tables Vol C 4.2.6.8 and 6.1.1.4'

loop_
_geom_angle_atom_site_label_1
_geom_angle_atom_site_label_2
_geom_angle_atom_site_label_3
_geom_angle
_geom_angle_publ_flag
O2 C1 C6 106.78(12) no
O2 C1 C7 106.10(12) no
C6 C1 C7 108.65(14) no
O2 C1 C9 105.44(13) no
C6 C1 C9 115.34(14) no
C7 C1 C9 113.84(14) no
C1 O2 C3 114.30(12) no
O2 C3 C4 112.89(12) no
O2 C3 C11 115.71(13) no
C4 C3 C11 131.40(14) no
C3 C4 C5 104.57(13) no
C3 C4 C8 104.84(12) no
C5 C4 C8 106.63(13) no
C3 C4 C10 117.88(14) no
C5 C4 C10 112.19(14) no
C8 C4 C10 109.92(13) no
C4 C5 C6 113.31(14) no
C4 C5 H51 122.7 no
C6 C5 H51 123.9 no
C1 C6 C5 111.77(14) no
C1 C6 H61 122.4 no
C5 C6 H61 125.8 no
C1 C7 C8 110.31(13) no
C1 C7 H71 108.8 no
C8 C7 H71 112.9 no
C1 C7 H72 108.9 no
C8 C7 H72 111.1 no
H71 C7 H72 104.6 no
C4 C8 C7 112.39(13) no
C4 C8 H81 110.2 no
C7 C8 H81 107.7 no
C4 C8 H82 109.5 no
C7 C8 H82 109.0 no
H81 C8 H82 107.9 no
C1 C9 H91 107.8 no
C1 C9 H92 108.7 no
H91 C9 H92 110.5 no
C1 C9 H93 113.3 no
H91 C9 H93 107.4 no
H92 C9 H93 109.1 no
C4 C10 H101 105.3 no
C4 C10 H102 114.7 no
H101 C10 H102 107.4 no
C4 C10 H103 112.5 no
H101 C10 H103 107.3 no
H102 C10 H103 109.2 no
C3 C11 Cl12 120.21(12) no
C3 C11 Cl13 126.97(12) no
Cl12 C11 Cl13 112.82(9) no

loop_
_geom_bond_atom_site_label_1
_geom_bond_atom_site_label_2
_geom_bond_distance
_geom_bond_publ_flag
C1 O2 1.4741(18) no
C1 C6 1.514(2) no
C1 C7 1.520(2) no
C1 C9 1.511(2) no
O2 C3 1.3707(17) no
C3 C4 1.523(2) no
C3 C11 1.339(2) no
C4 C5 1.531(2) no
C4 C8 1.544(2) no
C4 C10 1.528(2) no
C5 C6 1.404(3) no
C5 H51 0.953 no
C6 H61 0.962 no
C7 C8 1.455(2) no
C7 H71 1.008 no
C7 H72 0.970 no
C8 H81 0.950 no
C8 H82 0.980 no
C9 H91 0.957 no
C9 H92 0.996 no
C9 H93 0.954 no
C10 H101 0.985 no
C10 H102 0.968 no
C10 H103 0.993 no
C11 Cl12 1.7324(16) no
C11 Cl13 1.7190(15) no

loop_
_cod_related_entry_id
_cod_related_entry_database
_cod_related_entry_code
1 ChemSpider 28549334
